data_7052215
loop_
_publ_author_name
'McKeogh, Ian'
'Hill, Jonathan P.'
'Collins, Emily S.'
'McCabe, Thomas'
'Powell, Annie K.'
'Schmitt, Wolfgang'

_publ_section_title
;
 Self-assembly of FeIII complexes via hydrogen bonded water molecules
 into supramolecular coordination networks
;
_journal_issue 11
_journal_name_full 'New Journal of Chemistry'
_journal_page_first 1882
_journal_paper_doi 10.1039/b711185a
_journal_volume 31
_journal_year 2007
_chemical_formula_sum 'C31 H45 Fe N O11'
_chemical_formula_weight 663.53
_chemical_name_systematic
;
?
;
_space_group_IT_number 15
_symmetry_cell_setting monoclinic
_symmetry_space_group_name_Hall '-C 2yc'
_symmetry_space_group_name_H-M 'C 1 2/c 1'
_atom_sites_solution_hydrogens geom
_atom_sites_solution_primary direct
_atom_sites_solution_secondary difmap
_audit_creation_method SHELXL-97
_cell_angle_alpha 90.00
_cell_angle_beta 108.938(7)
_cell_angle_gamma 90.00
_cell_formula_units_Z 8
_cell_length_a 44.988(18)
_cell_length_b 9.206(4)
_cell_length_c 16.552(6)
_cell_measurement_temperature 200(2)
_cell_volume 6484(5)
_computing_cell_refinement 'Bruker Smart'
_computing_data_collection 'Bruker Smart'
_computing_data_reduction 'Bruker Smart'
_computing_structure_refinement 'SHELXTL 5.1 (Bruker AXS Inc., 1997)'
_computing_structure_solution 'SHELXTL 5.1 (Bruker AXS Inc., 1997)'
_diffrn_ambient_temperature 200(2)
_diffrn_measured_fraction_theta_full 0.998
_diffrn_measured_fraction_theta_max 0.998
_diffrn_radiation_monochromator graphite
_diffrn_radiation_source 'fine-focus sealed tube'
_diffrn_radiation_type MoK\a
_diffrn_radiation_wavelength 0.71073
_diffrn_reflns_av_R_equivalents 0.0272
_diffrn_reflns_av_sigmaI/netI 0.0264
_diffrn_reflns_limit_h_max 59
_diffrn_reflns_limit_h_min -53
_diffrn_reflns_limit_k_max 12
_diffrn_reflns_limit_k_min -12
_diffrn_reflns_limit_l_max 22
_diffrn_reflns_limit_l_min -22
_diffrn_reflns_number 32168
_diffrn_reflns_theta_full 28.29
_diffrn_reflns_theta_max 28.29
_diffrn_reflns_theta_min 0.96
_exptl_absorpt_coefficient_mu 0.525
_exptl_absorpt_correction_T_max 0.95000
_exptl_absorpt_correction_T_min 0.884407
_exptl_absorpt_correction_type multi-scan
_exptl_absorpt_process_details 'Blessing, Acta Cryst. (1995) A51 33-38.'
_exptl_crystal_colour blue
_exptl_crystal_density_diffrn 1.359
_exptl_crystal_density_method 'not measured'
_exptl_crystal_description plate
_exptl_crystal_F_000 2816
_exptl_crystal_size_max 0.25
_exptl_crystal_size_mid 0.25
_exptl_crystal_size_min 0.1
_refine_diff_density_max 0.508
_refine_diff_density_min -0.484
_refine_diff_density_rms 0.147
_refine_ls_extinction_method none
_refine_ls_goodness_of_fit_ref 1.097
_refine_ls_hydrogen_treatment mixed
_refine_ls_matrix_type full
_refine_ls_number_parameters 429
_refine_ls_number_reflns 8039
_refine_ls_number_restraints 13
_refine_ls_restrained_S_all 1.102
_refine_ls_R_factor_all 0.0518
_refine_ls_R_factor_gt 0.0393
_refine_ls_shift/su_max 0.000
_refine_ls_shift/su_mean 0.000
_refine_ls_structure_factor_coef Fsqd
_refine_ls_weighting_details 'calc w=1/[\s^2^(Fo^2^)+(0.0673P)^2^+2.2449P] where P=(Fo^2^+2Fc^2^)/3'
_refine_ls_weighting_scheme calc
_refine_ls_wR_factor_gt 0.1042
_refine_ls_wR_factor_ref 0.1143
_reflns_number_gt 6611
_reflns_number_total 8039
_reflns_threshold_expression >2sigma(I)
_cod_data_source_file b711185a.txt
_cod_data_source_block ian5bm
_cod_original_sg_symbol_H-M C2/c
_cod_database_code 7052215

loop_
_symmetry_equiv_pos_as_xyz
'x, y, z'
'-x, y, -z+1/2'
'x+1/2, y+1/2, z'
'-x+1/2, y+1/2, -z+1/2'
'-x, -y, -z'
'x, -y, z-1/2'
'-x+1/2, -y+1/2, -z'
'x+1/2, -y+1/2, z-1/2'

loop_
_atom_site_label
_atom_site_type_symbol
_atom_site_fract_x
_atom_site_fract_y
_atom_site_fract_z
_atom_site_U_iso_or_equiv
_atom_site_adp_type
_atom_site_occupancy
_atom_site_symmetry_multiplicity
_atom_site_calc_flag
_atom_site_refinement_flags
_atom_site_disorder_assembly
_atom_site_disorder_group
N1 N 0.08002(3) 0.44170(14) 0.09873(9) 0.0224(3) Uani 1 1 d . . .
Fe1 Fe 0.066870(5) 0.23656(2) 0.146087(15) 0.02076(8) Uani 1 1 d . . .
O1 O 0.10868(3) 0.17952(12) 0.17414(8) 0.0249(2) Uani 1 1 d . . .
O2 O 0.05557(3) 0.18347(13) 0.02214(8) 0.0297(3) Uani 1 1 d . . .
O3 O 0.05496(4) 0.25593(14) -0.10638(8) 0.0370(3) Uani 1 1 d . . .
O4 O 0.02648(3) 0.35238(13) 0.11856(8) 0.0285(3) Uani 1 1 d . . .
O5 O 0.00393(3) 0.57037(15) 0.09150(10) 0.0381(3) Uani 1 1 d . . .
O6 O 0.04812(3) 0.05235(14) 0.16913(8) 0.0297(3) Uani 1 1 d D . .
H6A H 0.0377(5) -0.010(2) 0.1344(11) 0.036 Uiso 1 1 d D . .
H6B H 0.0440(5) 0.036(2) 0.2131(10) 0.036 Uiso 1 1 d D . .
O7 O 0.07370(3) 0.30521(16) 0.26798(8) 0.0334(3) Uani 1 1 d . . .
H7A H 0.0627(7) 0.367(3) 0.277(2) 0.076(10) Uiso 1 1 d . . .
O8 O 0.03108(4) 0.99252(17) 0.30373(9) 0.0371(3) Uani 1 1 d D . .
H8B H 0.0372(6) 0.919(2) 0.3309(15) 0.053(8) Uiso 1 1 d D . .
H8A H 0.0294(7) 1.052(2) 0.3375(15) 0.064 Uiso 1 1 d D . .
O9 O 0.03546(4) 0.4957(2) 0.29687(10) 0.0511(4) Uani 1 1 d D . .
H9B H 0.0227(6) 0.472(3) 0.3222(17) 0.061 Uiso 1 1 d D . .
H9A H 0.0408(6) 0.576(2) 0.3259(16) 0.061 Uiso 1 1 d D . .
O10 O 0.01319(4) 0.86516(18) 0.06008(11) 0.0561(4) Uani 1 1 d D . .
H10A H -0.0036(5) 0.899(3) 0.0355(17) 0.067 Uiso 1 1 d D . .
O11 O 0.03240(4) 0.2176(2) 0.41653(12) 0.0536(4) Uani 1 1 d D . .
H11A H 0.0177(6) 0.272(3) 0.3911(16) 0.064 Uiso 1 1 d D . .
H11B H 0.0272(6) 0.198(3) 0.4595(13) 0.064 Uiso 1 1 d D . .
C1 C 0.13360(4) 0.22642(16) 0.15486(10) 0.0205(3) Uani 1 1 d . . .
C2 C 0.13703(4) 0.37468(16) 0.13986(10) 0.0207(3) Uani 1 1 d . . .
C3 C 0.16352(4) 0.42302(16) 0.12243(10) 0.0226(3) Uani 1 1 d . . .
H3 H 0.1651 0.5207 0.1101 0.027 Uiso 1 1 calc R . .
C4 C 0.18777(4) 0.32887(18) 0.12291(10) 0.0234(3) Uani 1 1 d . . .
C5 C 0.18359(4) 0.18172(18) 0.13605(10) 0.0236(3) Uani 1 1 d . . .
H5 H 0.1994 0.1169 0.1352 0.028 Uiso 1 1 calc R . .
C6 C 0.15674(4) 0.12757(16) 0.15037(10) 0.0220(3) Uani 1 1 d . . .
C7 C 0.21795(4) 0.39246(18) 0.11308(11) 0.0263(3) Uani 1 1 d . . .
C8 C 0.24207(5) 0.2749(2) 0.11314(14) 0.0373(4) Uani 1 1 d . . .
H8C H 0.2473 0.2209 0.1655 0.056 Uiso 1 1 calc R . .
H8D H 0.2607 0.3197 0.1082 0.056 Uiso 1 1 calc R . .
H8E H 0.2333 0.2105 0.0658 0.056 Uiso 1 1 calc R . .
C9 C 0.23297(4) 0.4915(2) 0.19051(12) 0.0356(4) Uani 1 1 d . . .
H9C H 0.2184 0.5666 0.1923 0.053 Uiso 1 1 calc R . .
H9D H 0.2517 0.5345 0.1855 0.053 Uiso 1 1 calc R . .
H9E H 0.2381 0.4351 0.2420 0.053 Uiso 1 1 calc R . .
C10 C 0.21017(4) 0.47604(18) 0.02860(11) 0.0264(3) Uani 1 1 d . . .
C11 C 0.19669(5) 0.4024(2) -0.04816(13) 0.0372(4) Uani 1 1 d . . .
H11 H 0.1915 0.3049 -0.0468 0.045 Uiso 1 1 calc R . .
C12 C 0.19088(5) 0.4700(3) -0.12604(14) 0.0463(5) Uani 1 1 d . . .
H12 H 0.1822 0.4175 -0.1762 0.056 Uiso 1 1 calc R . .
C13 C 0.19791(5) 0.6149(3) -0.13000(15) 0.0492(6) Uani 1 1 d . . .
H13 H 0.1941 0.6606 -0.1825 0.059 Uiso 1 1 calc R . .
C14 C 0.21063(5) 0.6907(3) -0.05547(15) 0.0469(5) Uani 1 1 d . . .
H14 H 0.2152 0.7889 -0.0576 0.056 Uiso 1 1 calc R . .
C15 C 0.21683(5) 0.6225(2) 0.02334(13) 0.0363(4) Uani 1 1 d . . .
H15 H 0.2256 0.6757 0.0732 0.044 Uiso 1 1 calc R . .
C16 C 0.15102(4) -0.03526(16) 0.15800(11) 0.0235(3) Uani 1 1 d . . .
C17 C 0.17954(5) -0.12770(19) 0.15971(13) 0.0347(4) Uani 1 1 d . . .
H17A H 0.1846 -0.1110 0.1085 0.052 Uiso 1 1 calc R . .
H17B H 0.1747 -0.2286 0.1633 0.052 Uiso 1 1 calc R . .
H17C H 0.1971 -0.1015 0.2085 0.052 Uiso 1 1 calc R . .
C18 C 0.12381(5) -0.08062(19) 0.07826(11) 0.0324(4) Uani 1 1 d . . .
H18A H 0.1291 -0.0585 0.0280 0.049 Uiso 1 1 calc R . .
H18B H 0.1051 -0.0286 0.0767 0.049 Uiso 1 1 calc R . .
H18C H 0.1202 -0.1831 0.0804 0.049 Uiso 1 1 calc R . .
C19 C 0.14420(4) -0.06727(16) 0.24112(11) 0.0249(3) Uani 1 1 d . . .
C20 C 0.11873(4) -0.14864(19) 0.24364(12) 0.0316(4) Uani 1 1 d . . .
H20 H 0.1043 -0.1811 0.1929 0.038 Uiso 1 1 calc R . .
C21 C 0.11435(5) -0.1829(2) 0.32103(14) 0.0411(5) Uani 1 1 d . . .
H21 H 0.0971 -0.2384 0.3214 0.049 Uiso 1 1 calc R . .
C22 C 0.13519(6) -0.1355(2) 0.39635(14) 0.0457(5) Uani 1 1 d . . .
H22 H 0.1324 -0.1596 0.4479 0.055 Uiso 1 1 calc R . .
C23 C 0.16041(6) -0.0518(2) 0.39528(13) 0.0430(5) Uani 1 1 d . . .
H23 H 0.1744 -0.0173 0.4462 0.052 Uiso 1 1 calc R . .
C24 C 0.16490(5) -0.0188(2) 0.31828(12) 0.0339(4) Uani 1 1 d . . .
H24 H 0.1821 0.0370 0.3184 0.041 Uiso 1 1 calc R . .
C25 C 0.11304(4) 0.48255(16) 0.14771(11) 0.0229(3) Uani 1 1 d . . .
H25A H 0.1150 0.4926 0.2075 0.027 Uiso 1 1 calc R . .
H25B H 0.1176 0.5764 0.1278 0.027 Uiso 1 1 calc R . .
C26 C 0.07531(4) 0.42051(19) 0.00693(11) 0.0288(4) Uani 1 1 d . . .
H26A H 0.0955 0.4289 -0.0021 0.035 Uiso 1 1 calc R . .
H26B H 0.0620 0.4980 -0.0249 0.035 Uiso 1 1 calc R . .
C27 C 0.06067(4) 0.27621(18) -0.02903(11) 0.0270(3) Uani 1 1 d . . .
C28 C 0.05847(4) 0.55340(18) 0.11243(13) 0.0300(4) Uani 1 1 d . . .
H28A H 0.0558 0.6301 0.0705 0.036 Uiso 1 1 calc R . .
H28B H 0.0677 0.5959 0.1687 0.036 Uiso 1 1 calc R . .
C29 C 0.02666(4) 0.48989(19) 0.10512(11) 0.0275(3) Uani 1 1 d . . .
C50 C 0.09571(5) 0.2476(2) 0.34611(13) 0.0403(5) Uani 1 1 d . . .
H50A H 0.1037 0.1550 0.3343 0.048 Uiso 1 1 calc R . .
H50B H 0.0849 0.2311 0.3874 0.048 Uiso 1 1 calc R . .
C51 C 0.12208(6) 0.3484(3) 0.38238(16) 0.0590(7) Uani 1 1 d . . .
H51A H 0.1363 0.3079 0.4339 0.089 Uiso 1 1 calc R . .
H51B H 0.1142 0.4396 0.3949 0.089 Uiso 1 1 calc R . .
H51C H 0.1330 0.3636 0.3419 0.089 Uiso 1 1 calc R . .

loop_
_atom_site_aniso_label
_atom_site_aniso_U_11
_atom_site_aniso_U_22
_atom_site_aniso_U_33
_atom_site_aniso_U_23
_atom_site_aniso_U_13
_atom_site_aniso_U_12
N1 0.0191(6) 0.0211(6) 0.0274(7) 0.0022(5) 0.0079(5) 0.0026(5)
Fe1 0.01878(12) 0.02055(12) 0.02285(13) 0.00159(8) 0.00661(9) -0.00040(8)
O1 0.0204(6) 0.0211(5) 0.0345(6) 0.0065(5) 0.0108(5) 0.0021(4)
O2 0.0358(7) 0.0269(6) 0.0272(6) -0.0001(5) 0.0110(5) -0.0032(5)
O3 0.0497(9) 0.0382(7) 0.0265(7) -0.0016(5) 0.0168(6) -0.0011(6)
O4 0.0207(6) 0.0279(6) 0.0356(7) 0.0024(5) 0.0074(5) -0.0005(5)
O5 0.0240(6) 0.0358(7) 0.0540(9) 0.0049(6) 0.0119(6) 0.0083(5)
O6 0.0337(7) 0.0303(6) 0.0270(6) -0.0001(5) 0.0125(5) -0.0103(5)
O7 0.0325(7) 0.0386(7) 0.0254(6) -0.0040(5) 0.0043(5) 0.0096(6)
O8 0.0463(8) 0.0374(7) 0.0313(7) 0.0048(6) 0.0175(6) 0.0004(6)
O9 0.0486(10) 0.0623(10) 0.0414(9) -0.0148(8) 0.0134(7) 0.0153(8)
O10 0.0628(11) 0.0440(9) 0.0482(9) -0.0115(7) -0.0001(8) 0.0040(8)
O11 0.0392(9) 0.0735(12) 0.0495(10) -0.0055(9) 0.0165(8) 0.0126(8)
C1 0.0197(7) 0.0196(7) 0.0214(7) 0.0008(6) 0.0057(6) -0.0003(5)
C2 0.0181(7) 0.0188(7) 0.0245(7) -0.0007(6) 0.0059(6) 0.0007(5)
C3 0.0219(8) 0.0179(7) 0.0274(8) 0.0017(6) 0.0070(6) -0.0006(6)
C4 0.0191(8) 0.0261(8) 0.0258(8) 0.0015(6) 0.0086(6) -0.0008(6)
C5 0.0231(8) 0.0233(7) 0.0258(8) 0.0005(6) 0.0098(6) 0.0042(6)
C6 0.0239(8) 0.0184(7) 0.0232(7) 0.0004(6) 0.0071(6) 0.0007(6)
C7 0.0197(8) 0.0279(8) 0.0328(9) 0.0041(7) 0.0106(7) 0.0012(6)
C8 0.0261(9) 0.0382(10) 0.0525(12) 0.0123(9) 0.0196(9) 0.0082(7)
C9 0.0250(9) 0.0466(11) 0.0336(10) -0.0008(8) 0.0075(7) -0.0069(8)
C10 0.0208(8) 0.0280(8) 0.0338(9) 0.0033(7) 0.0137(7) 0.0012(6)
C11 0.0372(11) 0.0364(10) 0.0374(10) -0.0022(8) 0.0114(8) 0.0010(8)
C12 0.0442(12) 0.0619(14) 0.0325(10) -0.0032(9) 0.0122(9) 0.0087(10)
C13 0.0416(12) 0.0675(15) 0.0433(12) 0.0202(11) 0.0206(10) 0.0102(11)
C14 0.0422(12) 0.0416(11) 0.0568(14) 0.0203(10) 0.0159(10) -0.0022(9)
C15 0.0334(10) 0.0323(9) 0.0435(11) 0.0035(8) 0.0129(8) -0.0045(7)
C16 0.0273(8) 0.0168(7) 0.0282(8) 0.0003(6) 0.0114(7) 0.0011(6)
C17 0.0417(11) 0.0198(8) 0.0478(11) 0.0015(7) 0.0218(9) 0.0074(7)
C18 0.0450(11) 0.0235(8) 0.0283(9) -0.0027(7) 0.0113(8) -0.0071(7)
C19 0.0308(9) 0.0166(7) 0.0281(8) 0.0033(6) 0.0106(7) 0.0055(6)
C20 0.0375(10) 0.0246(8) 0.0347(9) -0.0017(7) 0.0144(8) -0.0018(7)
C21 0.0537(13) 0.0310(9) 0.0493(12) 0.0032(8) 0.0316(10) -0.0016(9)
C22 0.0739(16) 0.0346(10) 0.0382(11) 0.0074(8) 0.0312(11) 0.0108(10)
C23 0.0588(14) 0.0379(10) 0.0269(9) 0.0027(8) 0.0065(9) 0.0064(9)
C24 0.0382(10) 0.0296(9) 0.0302(9) 0.0035(7) 0.0060(8) 0.0016(7)
C25 0.0202(7) 0.0168(7) 0.0304(8) -0.0008(6) 0.0066(6) -0.0004(6)
C26 0.0277(9) 0.0318(9) 0.0251(8) 0.0053(7) 0.0059(7) -0.0039(7)
C27 0.0258(8) 0.0291(8) 0.0278(8) -0.0002(7) 0.0110(7) 0.0027(6)
C28 0.0236(8) 0.0227(8) 0.0444(10) 0.0034(7) 0.0122(7) 0.0051(6)
C29 0.0230(8) 0.0300(8) 0.0284(8) 0.0010(7) 0.0066(7) 0.0025(6)
C50 0.0399(11) 0.0466(12) 0.0286(10) 0.0056(8) 0.0031(8) 0.0030(9)
C51 0.0384(13) 0.0760(18) 0.0511(14) 0.0032(12) -0.0013(10) -0.0113(12)

loop_
_atom_type_symbol
_atom_type_description
_atom_type_scat_dispersion_real
_atom_type_scat_dispersion_imag
_atom_type_scat_source
C C 0.0033 0.0016 'International Tables Vol C Tables 4.2.6.8 and 6.1.1.4'
N N 0.0061 0.0033 'International Tables Vol C Tables 4.2.6.8 and 6.1.1.4'
O O 0.0106 0.0060 'International Tables Vol C Tables 4.2.6.8 and 6.1.1.4'
Fe Fe 0.3463 0.8444 'International Tables Vol C Tables 4.2.6.8 and 6.1.1.4'
H H 0.0000 0.0000 'International Tables Vol C Tables 4.2.6.8 and 6.1.1.4'

loop_
_geom_angle_atom_site_label_1
_geom_angle_atom_site_label_2
_geom_angle_atom_site_label_3
_geom_angle
_geom_angle_site_symmetry_1
_geom_angle_site_symmetry_3
_geom_angle_publ_flag
C26 N1 C28 111.52(14) . . ?
C26 N1 C25 112.16(13) . . ?
C28 N1 C25 109.14(13) . . ?
O1 Fe1 O6 99.73(6) . . ?
O1 Fe1 O2 94.96(5) . . ?
O6 Fe1 O2 90.34(5) . . ?
O1 Fe1 O4 164.65(5) . . ?
O6 Fe1 O4 94.98(6) . . ?
O2 Fe1 O4 89.26(5) . . ?
O1 Fe1 O7 91.44(5) . . ?
O6 Fe1 O7 90.66(6) . . ?
O2 Fe1 O7 173.26(5) . . ?
O4 Fe1 O7 84.01(5) . . ?
C1 O1 Fe1 135.19(10) . . ?
C27 O2 Fe1 118.39(11) . . ?
C29 O4 Fe1 120.10(11) . . ?
C50 O7 Fe1 127.48(13) . . ?
O1 C1 C6 119.92(14) . . ?
O1 C1 C2 120.40(14) . . ?
C6 C1 C2 119.67(14) . . ?
C3 C2 C1 119.97(14) . . ?
C3 C2 C25 119.70(14) . . ?
C1 C2 C25 120.23(14) . . ?
C2 C3 C4 121.59(14) . . ?
C3 C4 C5 117.45(14) . . ?
C3 C4 C7 118.74(14) . . ?
C5 C4 C7 123.75(14) . . ?
C4 C5 C6 122.76(15) . . ?
C5 C6 C1 118.37(14) . . ?
C5 C6 C16 122.73(14) . . ?
C1 C6 C16 118.86(14) . . ?
C8 C7 C10 107.88(14) . . ?
C8 C7 C4 112.40(14) . . ?
C10 C7 C4 109.88(13) . . ?
C8 C7 C9 107.36(16) . . ?
C10 C7 C9 111.76(15) . . ?
C4 C7 C9 107.58(14) . . ?
C15 C10 C11 116.98(17) . . ?
C15 C10 C7 123.63(16) . . ?
C11 C10 C7 119.35(16) . . ?
C12 C11 C10 121.8(2) . . ?
C13 C12 C11 120.4(2) . . ?
C14 C13 C12 119.0(2) . . ?
C13 C14 C15 120.8(2) . . ?
C10 C15 C14 121.0(2) . . ?
C19 C16 C17 106.68(14) . . ?
C19 C16 C6 110.48(13) . . ?
C17 C16 C6 112.49(14) . . ?
C19 C16 C18 112.51(14) . . ?
C17 C16 C18 107.06(14) . . ?
C6 C16 C18 107.63(13) . . ?
C20 C19 C24 117.53(16) . . ?
C20 C19 C16 122.78(15) . . ?
C24 C19 C16 119.64(16) . . ?
C19 C20 C21 121.12(18) . . ?
C22 C21 C20 120.4(2) . . ?
C21 C22 C23 119.45(19) . . ?
C22 C23 C24 120.1(2) . . ?
C23 C24 C19 121.38(19) . . ?
N1 C25 C2 113.77(13) . . ?
N1 C26 C27 114.73(14) . . ?
O3 C27 O2 124.44(17) . . ?
O3 C27 C26 117.19(15) . . ?
O2 C27 C26 118.36(15) . . ?
N1 C28 C29 111.63(14) . . ?
O5 C29 O4 125.23(17) . . ?
O5 C29 C28 119.53(16) . . ?
O4 C29 C28 115.15(14) . . ?
O7 C50 C51 111.07(18) . . ?

loop_
_geom_bond_atom_site_label_1
_geom_bond_atom_site_label_2
_geom_bond_distance
_geom_bond_site_symmetry_2
_geom_bond_publ_flag
N1 C26 1.478(2) . ?
N1 C28 1.480(2) . ?
N1 C25 1.491(2) . ?
Fe1 O1 1.8609(13) . ?
Fe1 O6 1.9853(14) . ?
Fe1 O2 2.0074(14) . ?
Fe1 O4 2.0269(14) . ?
Fe1 O7 2.0401(15) . ?
O1 C1 1.3331(19) . ?
O2 C27 1.275(2) . ?
O3 C27 1.236(2) . ?
O4 C29 1.286(2) . ?
O5 C29 1.223(2) . ?
O7 C50 1.450(2) . ?
C1 C6 1.403(2) . ?
C1 C2 1.405(2) . ?
C2 C3 1.387(2) . ?
C2 C25 1.503(2) . ?
C3 C4 1.391(2) . ?
C4 C5 1.394(2) . ?
C4 C7 1.535(2) . ?
C5 C6 1.396(2) . ?
C6 C16 1.533(2) . ?
C7 C8 1.532(2) . ?
C7 C10 1.534(2) . ?
C7 C9 1.539(3) . ?
C10 C15 1.390(3) . ?
C10 C11 1.394(3) . ?
C11 C12 1.378(3) . ?
C12 C13 1.377(4) . ?
C13 C14 1.370(4) . ?
C14 C15 1.392(3) . ?
C16 C19 1.532(2) . ?
C16 C17 1.532(2) . ?
C16 C18 1.538(2) . ?
C19 C20 1.381(2) . ?
C19 C24 1.388(3) . ?
C20 C21 1.394(3) . ?
C21 C22 1.366(3) . ?
C22 C23 1.376(3) . ?
C23 C24 1.388(3) . ?
C26 C27 1.516(2) . ?
C28 C29 1.514(2) . ?
C50 C51 1.472(3) . ?
